data_7028540
loop_
_publ_author_name
'Sutradhar, Manas'
'Martins, Lu\'isa M D R S'
'Guedes da Silva, M F\'atima C'
'Alegria, Elisabete C. B. A.'
'Liu, Cai-Ming'
'Pombeiro, Armando J. L.'

_publ_section_title
;
 Dinuclear Mn(ii,ii) complexes: magnetic properties and microwave assisted
 oxidation of alcohols.
;
_journal_issue 10
_journal_name_full 'Dalton transactions (Cambridge, England : 2003)'
_journal_page_first 3966
_journal_page_last 3977
_journal_paper_doi 10.1039/c3dt52774c
_journal_volume 43
_journal_year 2014
_chemical_formula_moiety 'C40 H42 Mn2 N8 O8, 2(NO3), 4O'
_chemical_formula_sum 'C40 H42 Mn2 N10 O18'
_chemical_formula_weight 1060.71
_chemical_name_systematic
;
 ?
;
_space_group_crystal_system monoclinic
_space_group_IT_number 15
_space_group_name_Hall '-C 2yc'
_space_group_name_H-M_alt 'C 1 2/c 1'
_symmetry_space_group_name_Hall '-C 2yc'
_symmetry_space_group_name_H-M 'C 1 2/c 1'
_atom_sites_solution_hydrogens mixed
_audit_creation_method SHELXL-2013
_cell_angle_alpha 90
_cell_angle_beta 126.3820(10)
_cell_angle_gamma 90
_cell_formula_units_Z 4
_cell_length_a 27.7167(12)
_cell_length_b 10.8872(5)
_cell_length_c 19.6740(10)
_cell_measurement_reflns_used 6492
_cell_measurement_temperature 296(2)
_cell_measurement_theta_max 23.48
_cell_measurement_theta_min 2.58
_cell_volume 4779.6(4)
_computing_cell_refinement 'Bruker SAINT'
_computing_data_collection 'Bruker APEX2'
_computing_data_reduction 'Bruker SAINT'
_computing_molecular_graphics 'Ortep-3 for Windows (Farrugia, 1997)'
_computing_publication_material 'WinGX publication routines (Farrugia, 1999)'
_computing_structure_refinement 'SHELXL-97 (Sheldrick, 2008)'
_computing_structure_solution 'SIR97 (Giacovazzo et al, 1997)'
_diffrn_ambient_temperature 296(2)
_diffrn_measured_fraction_theta_full 0.941
_diffrn_measured_fraction_theta_max 0.939
_diffrn_measurement_device_type 'Bruker APEX-II PHOTON 100 detector'
_diffrn_measurement_method '\f and \w scans'
_diffrn_radiation_type MoK\a
_diffrn_radiation_wavelength 0.71069
_diffrn_reflns_av_R_equivalents 0.0725
_diffrn_reflns_av_unetI/netI 0.0456
_diffrn_reflns_Laue_measured_fraction_full 0.941
_diffrn_reflns_Laue_measured_fraction_max 0.939
_diffrn_reflns_limit_h_max 33
_diffrn_reflns_limit_h_min -33
_diffrn_reflns_limit_k_max 13
_diffrn_reflns_limit_k_min -13
_diffrn_reflns_limit_l_max 23
_diffrn_reflns_limit_l_min -23
_diffrn_reflns_number 26060
_diffrn_reflns_point_group_measured_fraction_full 0.941
_diffrn_reflns_point_group_measured_fraction_max 0.939
_diffrn_reflns_theta_full 25.240
_diffrn_reflns_theta_max 25.332
_diffrn_reflns_theta_min 2.572
_exptl_absorpt_coefficient_mu 0.612
_exptl_absorpt_correction_T_max 0.903
_exptl_absorpt_correction_T_min 0.856
_exptl_absorpt_correction_type multi-scan
_exptl_absorpt_process_details SADABS
_exptl_crystal_colour YELLOW
_exptl_crystal_density_diffrn 1.474
_exptl_crystal_description BLOCK
_exptl_crystal_F_000 2184
_exptl_crystal_size_max 0.396
_exptl_crystal_size_mid 0.211
_exptl_crystal_size_min 0.166
_refine_diff_density_max 0.519
_refine_diff_density_min -0.427
_refine_diff_density_rms 0.077
_refine_ls_extinction_method none
_refine_ls_goodness_of_fit_ref 1.044
_refine_ls_hydrogen_treatment mixed
_refine_ls_matrix_type full
_refine_ls_number_parameters 327
_refine_ls_number_reflns 4103
_refine_ls_number_restraints 5
_refine_ls_restrained_S_all 1.044
_refine_ls_R_factor_all 0.0908
_refine_ls_R_factor_gt 0.0530
_refine_ls_shift/su_max 0.001
_refine_ls_shift/su_mean 0.000
_refine_ls_structure_factor_coef Fsqd
_refine_ls_weighting_details 'w=1/[\s^2^(Fo^2^)+(0.0894P)^2^] where P=(Fo^2^+2Fc^2^)/3'
_refine_ls_weighting_scheme calc
_refine_ls_wR_factor_gt 0.1331
_refine_ls_wR_factor_ref 0.1469
_reflns_Friedel_coverage 0.000
_reflns_number_gt 2809
_reflns_number_total 4103
_reflns_threshold_expression 'I > 2\s(I)'
_cod_data_source_file c3dt52774c.txt
_cod_data_source_block Compound2
_cod_depositor_comments
;
The following automatic conversions were performed:

'_exptl_absorpt_correction_type' value 'MULTI-SCAN' changed to
'multi-scan' according to
/usr/data/users/saulius/automatic-downloads/current/RSC/lib/dictionaries/cif_core.dic
dictionary named 'cif_core.dic' version 2.4.2 from 2011-04-26.

Automatic conversion script
Id: cif_fix_values 2281 2013-09-26 08:29:07Z andrius 
;
_cod_database_code 7028540
_shelx_space_group_comment
;
The symmetry employed for this shelxl refinement is uniquely defined
by the following loop, which should always be used as a source of
symmetry information in preference to the above space-group names.
They are only intended as comments.
;
_shelx_estimated_absorpt_t_min 0.794
_shelx_estimated_absorpt_t_max 0.905
_shelxl_version_number 2013-4

loop_
_space_group_symop_operation_xyz
'x, y, z'
'-x, y, -z+1/2'
'x+1/2, y+1/2, z'
'-x+1/2, y+1/2, -z+1/2'
'-x, -y, -z'
'x, -y, z-1/2'
'-x+1/2, -y+1/2, -z'
'x+1/2, -y+1/2, z-1/2'

loop_
_atom_site_label
_atom_site_type_symbol
_atom_site_fract_x
_atom_site_fract_y
_atom_site_fract_z
_atom_site_U_iso_or_equiv
_atom_site_adp_type
_atom_site_occupancy
_atom_site_site_symmetry_order
_atom_site_calc_flag
_atom_site_refinement_flags_posn
_atom_site_refinement_flags_adp
_atom_site_refinement_flags_occupancy
C2 C 0.45285(14) 0.7239(3) 0.9505(2) 0.0332(7) Uani 1 1 d . . .
C3 C 0.40805(15) 0.7468(3) 0.9623(2) 0.0378(8) Uani 1 1 d . . .
C4 C 0.38067(16) 0.8588(3) 0.9460(2) 0.0491(9) Uani 1 1 d . . .
H4 H 0.3518 0.8706 0.9554 0.059 Uiso 1 1 calc R U .
C5 C 0.39584(17) 0.9544(3) 0.9156(3) 0.0534(10) Uani 1 1 d . . .
H5 H 0.3771 1.0303 0.9041 0.064 Uiso 1 1 calc R U .
C6 C 0.43821(16) 0.9366(3) 0.9026(2) 0.0484(9) Uani 1 1 d . . .
H6 H 0.4479 1.0007 0.8815 0.058 Uiso 1 1 calc R U .
C7 C 0.46791(14) 0.8225(3) 0.9203(2) 0.0380(8) Uani 1 1 d . . .
C8 C 0.51287(15) 0.8162(3) 0.9055(2) 0.0404(8) Uani 1 1 d . . .
H8 H 0.5181 0.8854 0.8829 0.049 Uiso 1 1 calc R U .
C9 C 0.62660(15) 0.6494(3) 0.9231(2) 0.0390(8) Uani 1 1 d . . .
C10 C 0.66821(15) 0.6664(3) 0.8994(2) 0.0396(8) Uani 1 1 d . . .
C11 C 0.65185(18) 0.7426(3) 0.8314(2) 0.0501(9) Uani 1 1 d . . .
H11 H 0.6148 0.7816 0.8011 0.060 Uiso 1 1 calc R U .
C12 C 0.6893(2) 0.7607(4) 0.8088(3) 0.0610(11) Uani 1 1 d . . .
H12 H 0.6776 0.8096 0.7626 0.073 Uiso 1 1 calc R U .
C13 C 0.7448(2) 0.7052(4) 0.8555(3) 0.0659(12) Uani 1 1 d . . .
H13 H 0.7711 0.7193 0.8416 0.079 Uiso 1 1 calc R U .
C14 C 0.76190(18) 0.6299(4) 0.9217(3) 0.0532(10) Uani 1 1 d . . .
H14 H 0.7994 0.5929 0.9519 0.064 Uiso 1 1 calc R U .
C16 C 0.72384(16) 0.6076(3) 0.9448(2) 0.0416(8) Uani 1 1 d . . .
C20 C 0.44480(19) 0.5147(5) 0.7813(3) 0.0755(14) Uani 1 1 d . . .
H20A H 0.4272 0.4630 0.7325 0.113 Uiso 1 1 calc R U .
H20B H 0.4567 0.5912 0.7711 0.113 Uiso 1 1 calc R U .
H20C H 0.4160 0.5300 0.7926 0.113 Uiso 1 1 calc R U .
C21 C 0.67394(18) 0.5430(4) 1.1694(3) 0.0617(11) Uani 1 1 d . . .
H21 H 0.6824 0.4717 1.1522 0.074 Uiso 1 1 calc R U .
C22 C 0.7150(2) 0.5834(5) 1.2501(3) 0.0823(15) Uani 1 1 d . . .
H22 H 0.7506 0.5407 1.2864 0.099 Uiso 1 1 calc R U .
C23 C 0.7031(2) 0.6885(6) 1.2770(3) 0.0809(15) Uani 1 1 d . . .
H23 H 0.7301 0.7173 1.3319 0.097 Uiso 1 1 calc R U .
C24 C 0.6503(2) 0.7489(5) 1.2210(3) 0.0732(13) Uani 1 1 d . . .
H24 H 0.6409 0.8202 1.2368 0.088 Uiso 1 1 calc R U .
C25 C 0.61179(18) 0.7023(4) 1.1413(3) 0.0581(11) Uani 1 1 d . . .
H25 H 0.5761 0.7439 1.1037 0.070 Uiso 1 1 calc R U .
N1 N 0.62234(13) 0.6008(3) 1.11421(18) 0.0455(7) Uani 1 1 d . . .
N2 N 0.74244(15) 0.5267(3) 1.0109(2) 0.0575(9) Uani 1 1 d D . .
N10 N 0.5972(2) 1.0462(4) 0.8349(3) 0.0744(11) Uani 1 1 d . . .
N11 N 0.54624(12) 0.7230(3) 0.92105(17) 0.0387(7) Uani 1 1 d . . .
N12 N 0.58656(12) 0.7389(3) 0.90153(19) 0.0436(7) Uani 1 1 d . . .
H12A H 0.5859 0.8043 0.8764 0.052 Uiso 1 1 calc R U .
O1 O 0.47819(9) 0.61408(18) 0.97046(14) 0.0386(6) Uani 1 1 d . . .
O2 O 0.62801(11) 0.5574(2) 0.96156(17) 0.0502(7) Uani 1 1 d . . .
O1W O 0.81442(16) 0.2145(3) 1.0163(3) 0.0898(10) Uani 1 1 d . . .
O3 O 0.39533(11) 0.6475(2) 0.99248(17) 0.0526(7) Uani 1 1 d D . .
H3 H 0.3661 0.6530 1.0016 0.079 Uiso 1 1 calc DR U .
O11 O 0.5604(3) 0.9942(6) 0.7696(3) 0.181(3) Uani 1 1 d . . .
O12 O 0.6081(3) 1.1544(4) 0.8340(3) 0.153(2) Uani 1 1 d . . .
O13 O 0.62068(16) 0.9907(3) 0.8996(2) 0.0882(10) Uani 1 1 d . . .
O20 O 0.49533(12) 0.4558(2) 0.85135(16) 0.0587(7) Uani 1 1 d . . .
H20 H 0.5052 0.3789 0.8424 0.088 Uiso 1 1 calc R U .
Mn1 Mn 0.55278(2) 0.53070(4) 0.98025(3) 0.0353(2) Uani 1 1 d . . .
O2W O 0.5000 0.2871(6) 0.7500 0.168(3) Uani 1 2 d S T P
O3W O 0.5011(5) 0.2021(8) 0.6549(6) 0.146(4) Uani 0.5 1 d . . P
H2A H 0.7807(13) 0.502(8) 1.043(5) 0.219 Uiso 1 1 d D U .
H2B H 0.722(3) 0.495(8) 1.029(5) 0.219 Uiso 1 1 d D U .

loop_
_atom_site_aniso_label
_atom_site_aniso_U_11
_atom_site_aniso_U_22
_atom_site_aniso_U_33
_atom_site_aniso_U_23
_atom_site_aniso_U_13
_atom_site_aniso_U_12
C2 0.0302(17) 0.0267(16) 0.0395(19) 0.0038(14) 0.0189(16) 0.0032(14)
C3 0.0346(17) 0.0304(17) 0.052(2) 0.0052(15) 0.0274(17) 0.0021(15)
C4 0.048(2) 0.039(2) 0.073(3) 0.0066(18) 0.043(2) 0.0105(17)
C5 0.055(2) 0.0291(19) 0.084(3) 0.0130(18) 0.046(2) 0.0129(17)
C6 0.048(2) 0.0289(17) 0.073(3) 0.0118(17) 0.039(2) 0.0047(17)
C7 0.0340(18) 0.0344(18) 0.046(2) 0.0055(15) 0.0238(17) 0.0031(16)
C8 0.0415(19) 0.0317(18) 0.051(2) 0.0101(15) 0.0289(18) 0.0023(17)
C9 0.0398(19) 0.040(2) 0.043(2) -0.0037(16) 0.0278(18) -0.0076(17)
C10 0.043(2) 0.0365(18) 0.049(2) -0.0079(16) 0.0327(19) -0.0095(17)
C11 0.055(2) 0.049(2) 0.056(2) 0.0004(18) 0.038(2) -0.0051(19)
C12 0.073(3) 0.066(3) 0.068(3) 0.003(2) 0.055(3) -0.006(2)
C13 0.083(3) 0.063(3) 0.095(3) -0.009(3) 0.076(3) -0.013(3)
C14 0.050(2) 0.053(2) 0.072(3) -0.009(2) 0.045(2) -0.005(2)
C16 0.044(2) 0.0359(18) 0.054(2) -0.0067(17) 0.0338(19) -0.0067(17)
C20 0.060(3) 0.098(3) 0.055(3) 0.015(3) 0.027(3) -0.003(3)
C21 0.050(2) 0.053(2) 0.065(3) 0.013(2) 0.026(2) 0.004(2)
C22 0.057(3) 0.086(3) 0.057(3) 0.027(3) 0.008(3) -0.009(3)
C23 0.083(4) 0.103(4) 0.047(3) -0.008(3) 0.034(3) -0.027(3)
C24 0.074(3) 0.087(3) 0.067(3) -0.021(3) 0.047(3) -0.018(3)
C25 0.049(2) 0.063(3) 0.062(3) -0.004(2) 0.033(2) -0.003(2)
N1 0.0401(17) 0.0453(18) 0.0514(19) 0.0055(15) 0.0273(16) -0.0007(15)
N2 0.0453(19) 0.062(2) 0.068(2) 0.0150(18) 0.0351(19) 0.0081(17)
N10 0.092(3) 0.063(3) 0.072(3) 0.010(2) 0.051(3) 0.008(2)
N11 0.0357(15) 0.0362(15) 0.0496(18) 0.0062(13) 0.0282(15) 0.0003(13)
N12 0.0475(17) 0.0338(15) 0.064(2) 0.0144(14) 0.0413(17) 0.0056(14)
O1 0.0381(12) 0.0276(11) 0.0573(15) 0.0092(10) 0.0323(12) 0.0066(10)
O2 0.0507(15) 0.0439(14) 0.0742(18) 0.0198(13) 0.0470(14) 0.0087(12)
O1W 0.098(2) 0.070(2) 0.153(3) 0.009(2) 0.103(3) 0.0105(18)
O3 0.0589(16) 0.0373(13) 0.0895(19) 0.0182(13) 0.0593(16) 0.0128(12)
O11 0.187(5) 0.167(5) 0.089(3) -0.031(3) 0.027(4) 0.030(4)
O12 0.221(6) 0.090(3) 0.160(4) 0.034(3) 0.119(4) -0.031(3)
O13 0.098(3) 0.076(2) 0.085(2) 0.018(2) 0.051(2) -0.002(2)
O20 0.0588(17) 0.0594(17) 0.0467(16) -0.0018(12) 0.0252(14) 0.0071(14)
Mn1 0.0340(3) 0.0297(3) 0.0475(4) 0.0062(2) 0.0271(3) 0.0035(2)
O2W 0.219(9) 0.107(5) 0.173(7) 0.000 0.113(7) 0.000
O3W 0.173(9) 0.110(7) 0.145(8) 0.047(6) 0.089(7) 0.035(7)

loop_
_atom_type_symbol
_atom_type_description
_atom_type_scat_dispersion_real
_atom_type_scat_dispersion_imag
_atom_type_scat_source
C C 0.0033 0.0016 'International Tables Vol C Tables 4.2.6.8 and 6.1.1.4'
N N 0.0061 0.0033 'International Tables Vol C Tables 4.2.6.8 and 6.1.1.4'
O O 0.0106 0.0060 'International Tables Vol C Tables 4.2.6.8 and 6.1.1.4'
Mn Mn 0.3368 0.7283 'International Tables Vol C Tables 4.2.6.8 and 6.1.1.4'
H H 0.0000 0.0000 'International Tables Vol C Tables 4.2.6.8 and 6.1.1.4'

loop_
_geom_angle_atom_site_label_1
_geom_angle_atom_site_label_2
_geom_angle_atom_site_label_3
_geom_angle
_geom_angle_site_symmetry_1
_geom_angle_site_symmetry_3
O1 C2 C7 125.3(3) . .
O1 C2 C3 118.3(3) . .
C7 C2 C3 116.4(3) . .
C4 C3 O3 123.4(3) . .
C4 C3 C2 122.5(3) . .
O3 C3 C2 114.0(3) . .
C3 C4 C5 120.1(3) . .
C3 C4 H4 120.0 . .
C5 C4 H4 120.0 . .
C6 C5 C4 119.6(3) . .
C6 C5 H5 120.2 . .
C4 C5 H5 120.2 . .
C5 C6 C7 121.4(3) . .
C5 C6 H6 119.3 . .
C7 C6 H6 119.3 . .
C2 C7 C6 120.0(3) . .
C2 C7 C8 124.0(3) . .
C6 C7 C8 116.1(3) . .
N11 C8 C7 125.4(3) . .
N11 C8 H8 117.3 . .
C7 C8 H8 117.3 . .
O2 C9 N12 119.9(3) . .
O2 C9 C10 122.7(3) . .
N12 C9 C10 117.3(3) . .
C16 C10 C11 119.4(3) . .
C16 C10 C9 120.6(3) . .
C11 C10 C9 120.0(3) . .
C12 C11 C10 121.2(4) . .
C12 C11 H11 119.4 . .
C10 C11 H11 119.4 . .
C11 C12 C13 118.9(4) . .
C11 C12 H12 120.5 . .
C13 C12 H12 120.5 . .
C14 C13 C12 121.2(4) . .
C14 C13 H13 119.4 . .
C12 C13 H13 119.4 . .
C13 C14 C16 121.0(4) . .
C13 C14 H14 119.5 . .
C16 C14 H14 119.5 . .
N2 C16 C14 118.8(3) . .
N2 C16 C10 122.9(3) . .
C14 C16 C10 118.3(3) . .
O20 C20 H20A 109.5 . .
O20 C20 H20B 109.5 . .
H20A C20 H20B 109.5 . .
O20 C20 H20C 109.5 . .
H20A C20 H20C 109.5 . .
H20B C20 H20C 109.5 . .
N1 C21 C22 123.1(4) . .
N1 C21 H21 118.4 . .
C22 C21 H21 118.4 . .
C21 C22 C23 119.3(4) . .
C21 C22 H22 120.4 . .
C23 C22 H22 120.4 . .
C24 C23 C22 118.3(4) . .
C24 C23 H23 120.9 . .
C22 C23 H23 120.9 . .
C25 C24 C23 118.7(5) . .
C25 C24 H24 120.7 . .
C23 C24 H24 120.7 . .
N1 C25 C24 124.0(4) . .
N1 C25 H25 118.0 . .
C24 C25 H25 118.0 . .
C25 N1 C21 116.7(4) . .
C25 N1 Mn1 120.2(3) . .
C21 N1 Mn1 123.1(3) . .
C16 N2 H2A 118(6) . .
C16 N2 H2B 130(6) . .
H2A N2 H2B 111(7) . .
O13 N10 O11 118.6(5) . .
O13 N10 O12 121.5(5) . .
O11 N10 O12 119.9(5) . .
C8 N11 N12 114.9(3) . .
C8 N11 Mn1 131.0(2) . .
N12 N11 Mn1 114.15(19) . .
C9 N12 N11 118.1(3) . .
C9 N12 H12A 120.9 . .
N11 N12 H12A 120.9 . .
C2 O1 Mn1 135.9(2) . .
C2 O1 Mn1 119.05(19) . 5_667
Mn1 O1 Mn1 104.76(8) . 5_667
C9 O2 Mn1 119.2(2) . .
C3 O3 Mn1 118.82(19) . 5_667
C3 O3 H3 120.6 . .
Mn1 O3 H3 120.6 5_667 .
C20 O20 Mn1 125.4(3) . .
C20 O20 H20 117.3 . .
Mn1 O20 H20 117.3 . .
O1 Mn1 O20 93.03(10) . .
O1 Mn1 O1 75.24(8) . 5_667
O20 Mn1 O1 92.09(9) . 5_667
O1 Mn1 O3 144.59(8) . 5_667
O20 Mn1 O3 83.12(10) . 5_667
O1 Mn1 O3 69.77(8) 5_667 5_667
O1 Mn1 N1 94.06(10) . .
O20 Mn1 N1 172.83(11) . .
O1 Mn1 N1 90.76(9) 5_667 .
O3 Mn1 N1 91.71(10) 5_667 .
O1 Mn1 O2 145.97(8) . .
O20 Mn1 O2 88.18(10) . .
O1 Mn1 O2 138.74(8) 5_667 .
O3 Mn1 O2 69.31(8) 5_667 .
N1 Mn1 O2 85.35(10) . .
O1 Mn1 N11 78.05(8) . .
O20 Mn1 N11 88.20(10) . .
O1 Mn1 N11 153.27(9) 5_667 .
O3 Mn1 N11 136.62(9) 5_667 .
N1 Mn1 N11 92.21(10) . .
O2 Mn1 N11 67.99(9) . .

loop_
_geom_bond_atom_site_label_1
_geom_bond_atom_site_label_2
_geom_bond_distance
_geom_bond_site_symmetry_2
C2 O1 1.322(4) .
C2 C7 1.406(4) .
C2 C3 1.413(5) .
C3 C4 1.370(5) .
C3 O3 1.376(4) .
C4 C5 1.385(5) .
C4 H4 0.9300 .
C5 C6 1.356(5) .
C5 H5 0.9300 .
C6 C7 1.414(5) .
C6 H6 0.9300 .
C7 C8 1.439(5) .
C8 N11 1.282(4) .
C8 H8 0.9300 .
C9 O2 1.242(4) .
C9 N12 1.343(4) .
C9 C10 1.489(5) .
C10 C16 1.397(5) .
C10 C11 1.401(5) .
C11 C12 1.365(5) .
C11 H11 0.9300 .
C12 C13 1.378(6) .
C12 H12 0.9300 .
C13 C14 1.365(6) .
C13 H13 0.9300 .
C14 C16 1.394(5) .
C14 H14 0.9300 .
C16 N2 1.392(5) .
C20 O20 1.408(5) .
C20 H20A 0.9600 .
C20 H20B 0.9600 .
C20 H20C 0.9600 .
C21 N1 1.334(5) .
C21 C22 1.365(6) .
C21 H21 0.9300 .
C22 C23 1.382(7) .
C22 H22 0.9300 .
C23 C24 1.368(7) .
C23 H23 0.9300 .
C24 C25 1.368(6) .
C24 H24 0.9300 .
C25 N1 1.332(5) .
C25 H25 0.9300 .
N1 Mn1 2.284(3) .
N2 H2A 0.897(15) .
N2 H2B 0.893(15) .
N10 O13 1.195(5) .
N10 O11 1.207(6) .
N10 O12 1.218(5) .
N11 N12 1.391(4) .
N11 Mn1 2.350(3) .
N12 H12A 0.8600 .
O1 Mn1 2.160(2) .
O1 Mn1 2.269(2) 5_667
O2 Mn1 2.340(2) .
O3 Mn1 2.282(2) 5_667
O3 H3 0.9300 .
O20 Mn1 2.200(3) .
O20 H20 0.9300 .
Mn1 O1 2.269(2) 5_667
Mn1 O3 2.282(2) 5_667

loop_
_geom_hbond_atom_site_label_D
_geom_hbond_atom_site_label_H
_geom_hbond_atom_site_label_A
_geom_hbond_distance_DH
_geom_hbond_distance_HA
_geom_hbond_distance_DA
_geom_hbond_angle_DHA
_geom_hbond_site_symmetry_A
N12 H12A O13 0.86 2.18 2.907(4) 142.6 .
O3 H3 O1W 0.93 1.75 2.651(4) 161.2 3_455
O20 H20 O3W 0.93 1.94 2.769(9) 148.0 2_656
O20 H20 O2W 0.93 2.00 2.770(5) 138.6 .
N2 H2A O13 0.897(15) 2.26(4) 3.099(5) 157(8) 7_667
N2 H2A N10 0.897(15) 2.80(2) 3.686(5) 169(8) 7_667
N2 H2B O2 0.893(15) 2.22(8) 2.732(4) 116(6) .
C4 H4 O1W 0.93 2.62 3.281(5) 128.4 3_455
C14 H14 O13 0.93 2.57 3.331(6) 139.8 7_667
C20 H20A O2W 0.96 2.65 3.158(8) 113.4 .
C24 H24 O12 0.93 2.57 3.241(6) 129.2 6_576
N12 H12A O13 0.86 2.18 2.907(4) 142.6 .
O3 H3 O1W 0.93 1.75 2.651(4) 161.2 3_455
O20 H20 O2W 0.93 2.00 2.770(5) 138.6 .
O20 H20 O3W 0.93 1.94 2.769(9) 148.0 2_656
N2 H2A O13 0.897(15) 2.26(4) 3.099(5) 157(8) 7_667
N2 H2B O2 0.893(15) 2.22(8) 2.732(4) 116(6) .
